data_7114285
loop_
_publ_author_name
'Siri, Olivier'
'Braunstein, Pierre'

_publ_section_title
;
 Unprecedented zwitterion in quinonoid chemistryElectronic supplementary
 information (ESI) available: spectroscopic data for 4 and 6 and an ORTEP
 view of the structure of 4. See
 http://www.rsc.org/suppdata/cc/b1/b107828n/.
;
_journal_issue 3
_journal_name_full 'Chemical Communications'
_journal_page_first 208
_journal_paper_doi 10.1039/b107828n
_journal_year 2002
_chemical_formula_moiety 'C26 H40 N2 O6'
_chemical_formula_sum 'C26 H40 N2 O6'
_chemical_formula_weight 476.62
_chemical_name_common 'Compound 4'
_chemical_name_systematic ' ?'
_space_group_IT_number 2
_symmetry_cell_setting triclinic
_symmetry_space_group_name_Hall '-P 1'
_symmetry_space_group_name_H-M 'P -1'
_audit_creation_date 18-10-01
_cell_angle_alpha 103.748(5)
_cell_angle_beta 103.919(5)
_cell_angle_gamma 112.113(5)
_cell_formula_units_Z 2
_cell_length_a 10.3719(6)
_cell_length_b 11.2034(6)
_cell_length_c 13.8449(8)
_cell_measurement_reflns_used 9559
_cell_measurement_temperature 294
_cell_measurement_theta_max 27.4
_cell_measurement_theta_min 1.4
_cell_volume 1346.89(17)
_computing_publication_material CIFGEN_IN_OpenMoleN_(_1997)
_computing_structure_refinement LSFM_OpenMoleN_(_1997)
_computing_structure_solution Direct_methods_(SIR,_Burla_et_al.,_1989)
_diffrn_ambient_temperature 294
_diffrn_measurement_details
;
9559 reflections were collected using program Collect
("Collect" Data collection software, Nonius B.V., 1998)
The conditions were as follow : crystal to detector distance ==  36. mm.
Scan angle ==  2.0 deg 1 scans of   30 sec per frame.
Data collection was divided into  2 set(s)
with the following starting angles and number of frames :

Set 1 Theta ==    6.30 Omega ==    0.00 Kappa ==    0.00   91 frames
Set 2 Theta ==   -6.30 Kappa == -172.00 Phi   ==    0.00   21 frames
Friedel pairs were averaged. Internal R == 0.04
;
_diffrn_measurement_device_type KappaCCD
_diffrn_measurement_method '\p scans'
_diffrn_radiation_monochromator graphite
_diffrn_radiation_type Mo-K\a
_diffrn_radiation_wavelength 0.71073
_diffrn_reflns_av_R_equivalents 0.040
_diffrn_reflns_av_sigmaI/netI 0.333
_diffrn_reflns_limit_h_max 12
_diffrn_reflns_limit_h_min -13
_diffrn_reflns_limit_k_max 14
_diffrn_reflns_limit_k_min -14
_diffrn_reflns_limit_l_max 17
_diffrn_reflns_limit_l_min -17
_diffrn_reflns_number 9559
_diffrn_reflns_theta_max 27.43
_diffrn_reflns_theta_min 2.5
_diffrn_source xray_tube
_diffrn_standards_decay_% 0
_exptl_absorpt_coefficient_mu 0.083
_exptl_absorpt_correction_type none
_exptl_crystal_colour brown
_exptl_crystal_density_diffrn 1.18
_exptl_crystal_density_method none
_exptl_crystal_description prism
_exptl_crystal_F_000 516
_exptl_crystal_size_max 0.20
_exptl_crystal_size_mid 0.16
_exptl_crystal_size_min 0.06
_refine_diff_density_max 0.578
_refine_diff_density_min -0.145
_refine_ls_extinction_method none
_refine_ls_goodness_of_fit_all 6.816
_refine_ls_goodness_of_fit_ref 1.180
_refine_ls_hydrogen_treatment noref
_refine_ls_matrix_type full
_refine_ls_number_constraints 18
_refine_ls_number_parameters 289
_refine_ls_number_reflns 2192
_refine_ls_number_restraints 0
_refine_ls_R_factor_all 0.191
_refine_ls_R_factor_gt 0.068
_refine_ls_shift/esd_mean 0.000
_refine_ls_shift/su_max 0.001
_refine_ls_structure_factor_coef F
_refine_ls_weighting_scheme sigma
_refine_ls_wR_factor_all 0.405
_refine_ls_wR_factor_ref 0.081
_reflns_number_gt 2192
_reflns_number_total 6129
_reflns_threshold_expression >3.0\s(I)
_cod_data_source_file b107828n.txt
_cod_data_source_block 4_(CCDC_number_149251)
_cod_original_cell_volume 1346.9(1)
_cod_original_sg_symbol_H-M P-1
_cod_database_code 7114285

loop_
_symmetry_equiv_pos_as_xyz
x,y,z
-x,-y,-z

loop_
_atom_site_label
_atom_site_fract_x
_atom_site_fract_y
_atom_site_fract_z
_atom_site_U_iso_or_equiv
_atom_site_adp_type
_atom_site_calc_flag
_atom_site_calc_attached_atom
_atom_site_type_symbol
O1 0.9939(4) 0.1578(3) 0.8354(3) 0.087(2) Uani ? ? O
O2 1.0568(3) 0.4160(3) 1.2295(2) 0.036(2) Uani ? ? O
O3 0.6724(3) 0.3322(3) 0.7566(2) 0.035(2) Uani ? ? O
O4 0.5034(5) 0.1083(4) 0.6777(3) 0.056(2) Uani ? ? O
O5 0.5797(3) 0.2700(4) 1.0694(2) 0.037(2) Uani ? ? O
O6 0.3974(4) 0.0658(4) 0.9535(3) 0.064(2) Uani ? ? O
C1 0.8936(5) 0.2938(4) 0.9858(4) 0.028(2) Uani ? ? C
C2 0.8536(5) 0.3151(4) 0.8908(3) 0.030(2) Uani ? ? C
C3 0.7153(5) 0.3132(5) 0.8533(3) 0.029(2) Uani ? ? C
C4 0.6240(5) 0.2978(5) 0.9115(4) 0.033(2) Uani ? ? C
C5 0.6664(5) 0.2760(5) 1.0051(4) 0.030(2) Uani ? ? C
C6 0.7989(5) 0.2706(4) 1.0422(3) 0.026(2) Uani ? ? C
C7 1.0091(5) 0.2535(5) 0.8040(4) 0.040(2) Uani ? ? C
C8 1.1077(5) 0.2859(4) 0.7374(4) 0.034(2) Uani ? ? C
C9 1.1309(5) 0.4160(5) 0.7136(4) 0.043(2) Uani ? ? C
C10 1.2568(6) 0.2962(6) 0.7979(5) 0.065(3) Uani ? ? C
C11 1.0292(6) 0.1601(5) 0.6324(4) 0.055(3) Uani ? ? C
C12 0.9562(5) 0.3070(4) 1.2206(4) 0.032(2) Uani ? ? C
C13 0.9661(4) 0.2491(3) 1.3099(2) 0.032(2) Uani ? ? C
C14 1.1073 0.2271 1.3323 0.174(4) Uani ? ? C
C15 0.9800 0.3596 1.4086 0.119(4) Uani ? ? C
C16 0.8287 0.1096 1.2846 0.095(4) Uani ? ? C
C17 0.5631(5) 0.2188(5) 0.6705(4) 0.037(2) Uani ? ? C
C18 0.5282(5) 0.2515(5) 0.5703(4) 0.034(2) Uani ? ? C
C19 0.5115(7) 0.3844(5) 0.5945(4) 0.062(3) Uani ? ? C
C20 0.6565(6) 0.2695(6) 0.5303(4) 0.058(3) Uani ? ? C
C21 0.3842(6) 0.1315(6) 0.4866(4) 0.049(3) Uani ? ? C
C22 0.4429(6) 0.1627(6) 1.0352(4) 0.046(3) Uani ? ? C
C23 0.3594(3) 0.1842(4) 1.1073(3) 0.044(3) Uani ? ? C
C24 0.1932 0.0763 1.0492 0.069(4) Uani ? ? C
C25 0.3713 0.3310 1.1329 0.141(5) Uani ? ? C
C26 0.4305 0.1631 1.2088 0.221(5) Uani ? ? C
N1 0.9477(4) 0.3366(4) 0.8309(3) 0.035(2) Uani ? ? N
N2 0.8300(4) 0.2336(4) 1.1334(3) 0.030(2) Uani ? ? N
H1 0.9877 0.2952 1.0127 0.0383 Uiso calc C1 H
H2 0.5326 0.3022 0.8874 0.0462 Uiso calc C4 H
H3 0.9684 0.4135 0.8086 0.0391 Uiso calc N1 H
H4 0.7561 0.1509 1.1326 0.0425 Uiso calc N2 H
H5 1.1927 0.4289 0.6723 0.0489 Uiso calc C9 H
H6 1.0369 0.4075 0.6747 0.0489 Uiso calc C9 H
H7 1.1777 0.4934 0.7788 0.0489 Uiso calc C9 H
H8 1.3211 0.3163 0.7590 0.0772 Uiso calc C10 H
H9 1.3013 0.3680 0.8662 0.0772 Uiso calc C10 H
H10 1.2414 0.2108 0.8065 0.0772 Uiso calc C10 H
H11 1.0857 0.1746 0.5877 0.0712 Uiso calc C11 H
H12 1.0212 0.0797 0.6473 0.0712 Uiso calc C11 H
H13 0.9320 0.1482 0.5971 0.0712 Uiso calc C11 H
H14 1.1154 0.1910 1.3878 0.1717 Uiso calc C14 H
H15 1.0998 0.1637 1.2693 0.1717 Uiso calc C14 H
H16 1.1934 0.3130 1.3535 0.1717 Uiso calc C14 H
H17 0.9866 0.3283 1.4668 0.1755 Uiso calc C15 H
H18 1.0674 0.4436 1.4275 0.1755 Uiso calc C15 H
H19 0.8945 0.3749 1.3923 0.1755 Uiso calc C15 H
H20 0.8432 0.0804 1.3436 0.1309 Uiso calc C16 H
H21 0.7410 0.1216 1.2716 0.1309 Uiso calc C16 H
H22 0.8181 0.0416 1.2230 0.1309 Uiso calc C16 H
H23 0.4896 0.4037 0.5310 0.0764 Uiso calc C19 H
H24 0.4324 0.3728 0.6204 0.0764 Uiso calc C19 H
H25 0.6021 0.4590 0.6470 0.0764 Uiso calc C19 H
H26 0.6369 0.2901 0.4673 0.0744 Uiso calc C20 H
H27 0.7471 0.3431 0.5838 0.0744 Uiso calc C20 H
H28 0.6656 0.1863 0.5150 0.0744 Uiso calc C20 H
H29 0.3612 0.1510 0.4233 0.0716 Uiso calc C21 H
H30 0.3960 0.0498 0.4712 0.0716 Uiso calc C21 H
H31 0.3052 0.1186 0.5128 0.0716 Uiso calc C21 H
H32 0.1391 0.0887 1.0939 0.0950 Uiso calc C24 H
H33 0.1533 0.0879 0.9847 0.0950 Uiso calc C24 H
H34 0.1849 -0.0142 1.0331 0.0950 Uiso calc C24 H
H35 0.3183 0.3435 1.1785 0.2171 Uiso calc C25 H
H36 0.4735 0.3981 1.1676 0.2171 Uiso calc C25 H
H37 0.3295 0.3416 1.0684 0.2171 Uiso calc C25 H
H38 0.3811 0.1757 1.2570 0.3334 Uiso calc C26 H
H39 0.4208 0.0720 1.1903 0.3334 Uiso calc C26 H
H40 0.5335 0.2284 1.2418 0.3334 Uiso calc C26 H

loop_
_atom_site_aniso_label
_atom_site_aniso_U_11
_atom_site_aniso_U_22
_atom_site_aniso_U_33
_atom_site_aniso_U_12
_atom_site_aniso_U_13
_atom_site_aniso_U_23
_atom_site_aniso_type_symbol
O1 0.107(2) 0.066(2) 0.093(2) 0.063(1) 0.077(1) 0.061(1) O
O2 0.037(2) 0.039(2) 0.032(2) 0.009(1) 0.008(1) 0.017(1) O
O3 0.030(1) 0.047(2) 0.031(2) 0.012(1) 0.007(1) 0.022(1) O
O4 0.110(3) 0.043(2) 0.038(2) 0.007(2) 0.007(2) 0.018(2) O
O5 0.027(1) 0.069(2) 0.028(2) 0.005(1) 0.014(1) 0.012(2) O
O6 0.063(2) 0.063(2) 0.066(2) 0.007(2) 0.041(2) 0.011(2) O
C1 0.026(2) 0.031(2) 0.028(2) 0.009(2) 0.010(2) 0.013(2) C
C2 0.030(2) 0.032(2) 0.028(2) 0.011(2) 0.016(2) 0.013(2) C
C3 0.031(2) 0.039(2) 0.021(2) 0.013(2) 0.007(2) 0.016(2) C
C4 0.024(2) 0.050(2) 0.030(2) 0.014(2) 0.009(2) 0.015(2) C
C5 0.023(2) 0.045(2) 0.026(2) 0.010(2) 0.014(2) 0.013(2) C
C6 0.028(2) 0.028(2) 0.024(2) 0.006(2) 0.011(2) 0.010(2) C
C7 0.043(2) 0.039(2) 0.039(2) 0.023(2) 0.023(2) 0.024(2) C
C8 0.032(2) 0.036(2) 0.033(2) 0.018(2) 0.018(2) 0.018(2) C
C9 0.044(2) 0.046(2) 0.040(2) 0.024(2) 0.027(2) 0.025(2) C
C10 0.049(3) 0.089(3) 0.062(3) 0.042(2) 0.024(2) 0.043(2) C
C11 0.072(3) 0.049(3) 0.048(3) 0.025(2) 0.031(2) 0.019(2) C
C12 0.033(2) 0.035(2) 0.029(2) 0.018(2) 0.016(2) 0.012(2) C
C13 0.041(2) 0.037(2) 0.022(2) 0.021(2) 0.016(2) 0.016(2) C
C14 0.119(4) 0.251(4) 0.177(4) 0.137(3) 0.106(3) 0.185(3) C
C15 0.316(8) 0.098(3) 0.054(3) 0.121(4) 0.098(4) 0.057(3) C
C16 0.095(5) 0.104(4) 0.086(4) 0.012(4) 0.021(4) 0.076(3) C
C17 0.039(2) 0.042(2) 0.031(2) 0.019(2) 0.011(2) 0.013(2) C
C18 0.035(2) 0.044(2) 0.026(2) 0.019(2) 0.008(2) 0.016(2) C
C19 0.080(3) 0.066(3) 0.046(3) 0.044(2) 0.019(3) 0.032(2) C
C20 0.051(3) 0.087(3) 0.045(3) 0.031(2) 0.026(2) 0.035(2) C
C21 0.046(3) 0.064(3) 0.040(3) 0.019(2) 0.003(2) 0.018(2) C
C22 0.041(2) 0.067(3) 0.036(2) 0.019(2) 0.016(2) 0.025(2) C
C23 0.028(2) 0.089(4) 0.034(2) 0.013(2) 0.020(2) 0.018(3) C
C24 0.053(3) 0.069(4) 0.092(4) 0.019(3) 0.043(2) 0.017(3) C
C25 0.154(4) 0.079(5) 0.230(6) 0.009(4) 0.162(3) -0.023(5) C
C26 0.129(4) 0.68(1) 0.124(4) 0.236(5) 0.110(3) 0.259(5) C
N1 0.035(2) 0.035(2) 0.035(2) 0.019(1) 0.023(1) 0.024(1) N
N2 0.032(2) 0.036(2) 0.024(2) 0.005(2) 0.011(1) 0.017(1) N

loop_
_atom_type_symbol
_atom_type_scat_dispersion_real
_atom_type_scat_dispersion_imag
_atom_type_scat_source
C 0.002 0.002 International_Tables_Vol_IV_Table_2.3.1
H 0.000 0.000 International_Tables_Vol_IV_Table_2.3.1
N 0.004 0.003 International_Tables_Vol_IV_Table_2.3.1
O 0.008 0.006 International_Tables_Vol_IV_Table_2.3.1

loop_
_geom_angle_atom_site_label_1
_geom_angle_atom_site_label_2
_geom_angle_atom_site_label_3
_geom_angle
C3 O3 C17 117.1(4)
C5 O5 C22 119.9(4)
C2 C1 C6 121.1(5)
C1 C2 C3 118.3(5)
C1 C2 N1 122.0(5)
C3 C2 N1 119.6(4)
O3 C3 C2 118.9(5)
O3 C3 C4 120.1(5)
C2 C3 C4 121.0(5)
C3 C4 C5 119.2(5)
O5 C5 C4 119.9(5)
O5 C5 C6 118.5(5)
C4 C5 C6 121.4(5)
C1 C6 C5 118.7(5)
C1 C6 N2 122.1(5)
C5 C6 N2 119.0(5)
O1 C7 C8 119.8(5)
O1 C7 N1 121.5(5)
C8 C7 N1 118.6(5)
C7 C8 C9 114.6(5)
C7 C8 C10 107.0(5)
C7 C8 C11 105.8(4)
C9 C8 C10 110.4(4)
C9 C8 C11 109.7(4)
C10 C8 C11 109.1(5)
O2 C12 C13 121.6(3)
O2 C12 N2 122.2(5)
C13 C12 N2 116.3(4)
C12 C13 C14 108.2(3)
C12 C13 C15 106.2(3)
C12 C13 C16 114.5(2)
C14 C13 C15 110.7(2)
C14 C13 C16 108.3(2)
C15 C13 C16 108.9(2)
O3 C17 O4 121.7(5)
O3 C17 C18 112.3(4)
O4 C17 C18 125.9(4)
C17 C18 C19 110.3(4)
C17 C18 C20 108.0(5)
C17 C18 C21 108.8(4)
C19 C18 C20 110.0(5)
C19 C18 C21 110.0(5)
C20 C18 C21 109.7(4)
O5 C22 O6 120.9(6)
O5 C22 C23 112.0(4)
O6 C22 C23 127.1(4)
C22 C23 C24 108.5(2)
C22 C23 C25 110.2(4)
C22 C23 C26 106.5(4)
C24 C23 C25 109.0(3)
C24 C23 C26 111.0(3)
C25 C23 C26 111.7(2)
C2 N1 C7 123.2(4)
C6 N2 C12 124.9(4)

loop_
_geom_bond_atom_site_label_1
_geom_bond_atom_site_label_2
_geom_bond_distance
O1 C7 1.220(7)
O2 C12 1.226(5)
O3 C3 1.399(6)
O3 C17 1.365(4)
O4 C17 1.199(7)
O5 C5 1.405(7)
O5 C22 1.344(5)
O6 C22 1.206(6)
C1 C2 1.385(7)
C1 C6 1.384(8)
C2 C3 1.393(7)
C2 N1 1.416(7)
C3 C4 1.374(8)
C4 C5 1.374(8)
C5 C6 1.376(7)
C6 N2 1.423(7)
C7 C8 1.537(8)
C7 N1 1.345(7)
C8 C9 1.515(8)
C8 C10 1.517(8)
C8 C11 1.534(6)
C12 C13 1.526(7)
C12 N2 1.344(5)
C13 C14 1.546(4)
C13 C15 1.545(3)
C13 C16 1.555(3)
C17 C18 1.513(8)
C18 C19 1.530(9)
C18 C20 1.525(9)
C18 C21 1.515(5)
C22 C23 1.504(8)
C23 C24 1.544(3)
C23 C25 1.547(5)
C23 C26 1.538(4)
